data_7718133
loop_
_publ_author_name
'Sztula, Adam'
'Antal, Peter'
'Nemec, Ivan'
'Kubala, Martin'
'Herchel, Radovan'

_publ_section_title
;
 A novel type of heteroleptic Cu(I) complexes featuring nitrogen-rich
 tetrazine ligands: syntheses, crystal structures, spectral properties,
 cyclic voltammetry, and theoretical calculations.
;
_journal_issue 14
_journal_name_full 'Dalton transactions (Cambridge, England : 2003)'
_journal_page_first 5944
_journal_page_last 5952
_journal_paper_doi 10.1039/d4dt03137g
_journal_volume 54
_journal_year 2025
_chemical_formula_moiety 'C90 H78 Cu2 N8 O2 P4, 2(Cl O4), 2.5[CH2Cl2]'
_chemical_formula_sum 'C92.5 H83 Cl7 Cu2 N8 O10 P4'
_chemical_formula_weight 1965.77
_space_group_crystal_system monoclinic
_space_group_IT_number 14
_space_group_name_Hall '-P 2yn'
_space_group_name_H-M_alt 'P 1 21/n 1'
_atom_sites_solution_hydrogens geom
_audit_creation_date 2024-10-22
_audit_creation_method
;
Olex2 1.3
(compiled 2020.11.12 svn.r5f609507 for OlexSys, GUI svn.r6408)
;
_audit_update_record
;
2024-10-22 deposited with the CCDC.	2025-02-18 downloaded from the CCDC.
;
_cell_angle_alpha 90
_cell_angle_beta 98.045(2)
_cell_angle_gamma 90
_cell_formula_units_Z 4
_cell_length_a 16.4571(3)
_cell_length_b 24.5382(4)
_cell_length_c 22.7738(4)
_cell_measurement_reflns_used 20928
_cell_measurement_temperature 99.98(15)
_cell_measurement_theta_max 67.5720
_cell_measurement_theta_min 3.2470
_cell_volume 9106.2(3)
_computing_cell_refinement 'CrysAlisPro 1.171.42.57a (Rigaku OD, 2022)'
_computing_data_collection 'CrysAlisPro 1.171.42.57a (Rigaku OD, 2022)'
_computing_data_reduction 'CrysAlisPro 1.171.42.57a (Rigaku OD, 2022)'
_computing_molecular_graphics 'Olex2 1.3 (Dolomanov et al., 2009)'
_computing_publication_material 'Olex2 1.3 (Dolomanov et al., 2009)'
_computing_structure_refinement 'SHELXL 2014/7 (Sheldrick, 2015)'
_computing_structure_solution 'SHELXT 2014/4 (Sheldrick, 2014)'
_diffrn_ambient_temperature 100.15
_diffrn_detector_area_resol_mean 10.0000
_diffrn_detector_type HyPix3000
_diffrn_measured_fraction_theta_full 0.995
_diffrn_measured_fraction_theta_max 0.985
_diffrn_measurement_details
;
List of Runs (angles in degrees, time in seconds):

  # Type    Start    End  Width  t~exp~   \w     \q     \k     \f   Frames
#--------------------------------------------------------------------------
  1  \w    -31.00  24.00   0.50    1.80    --  -43.75  27.00 -42.00  110
  2  \w    -97.00 -70.00   0.50    1.80    --  -43.75 -27.00 155.00   54
  3  \w    -20.00  14.00   0.50    1.80    --   45.32 -27.00 155.00   68
  4  \w     49.00 104.00   0.50    1.80    --   45.32  27.00 -42.00  110
  5  \w   -147.00-122.00   0.50    6.50    --  -93.31 -27.00 155.00   50
  6  \w     87.00 150.00   0.50    6.50    --   94.87  27.00 -42.00  126
  7  \w    -59.00 -26.00   0.50    1.80    --  -43.75 -54.00   0.00   66
  8  \w    -97.00 -66.00   0.50    1.80    --  -43.75 138.00  60.00   62
  9  \w    -61.00 -30.00   0.50    1.80    --  -43.75 138.00  60.00   62
 10  \w    -34.00  20.00   0.50    1.80    --  -43.75  32.00-180.00  108
 11  \w   -103.00 -68.00   0.50    1.80    --  -43.75 -54.00   0.00   70
 12  \w    -96.00 -66.00   0.50    1.80    --  -43.75-138.00 -60.00   60
 13  \w   -102.00 -76.00   0.50    1.80    --  -43.75-138.00-180.00   52
 14  \w     34.00  65.00   0.50    1.80    --   45.32  43.00  60.00   62
 15  \w     84.00 112.00   0.50    1.80    --   45.32 138.00-120.00   56
 16  \w     65.00 108.00   0.50    1.80    --   45.32 138.00   0.00   86
 17  \w    -19.00  20.00   0.50    1.80    --   45.32 -11.00  90.00   78
 18  \w     -2.00  45.00   0.50    1.80    --   45.32 -43.00   0.00   94
 19  \w     82.00 108.00   0.50    1.80    --   45.32  43.00  60.00   52
 20  \w   -110.00 -29.00   0.50    6.50    --  -93.31 117.00 -30.00  162
 21  \w    -53.00 -27.00   0.50    6.50    --  -93.31  50.00 -90.00   52
 22  \w    -56.00 -30.00   0.50    6.50    --  -93.31 117.00   0.00   52
 23  \w   -161.00 -86.00   0.50    6.50    --  -93.31 -25.00  90.00  150
 24  \w    -53.00 -27.00   0.50    6.50    --  -93.31  50.00  90.00   52
 25  \w    -55.00 -29.00   0.50    6.50    --  -93.31  50.00-180.00   52
 26  \w   -158.00 -87.00   0.50    6.50    --  -93.31 -50.00-180.00  142
 27  \w   -157.00 -81.00   0.50    6.50    --  -93.31 -42.00  60.00  152
 28  \w    -69.00 -26.00   0.50    6.50    --  -93.31  59.00-120.00   86
 29  \w    -94.00 -27.00   0.50    6.50    --  -93.31  96.00 -30.00  134
 30  \w    -54.00 -29.00   0.50    6.50    --  -93.31  50.00-120.00   50
 31  \w   -103.00 -77.00   0.50    6.50    --  -93.31 -77.00 120.00   52
 32  \w   -152.00-119.00   0.50    6.50    --  -93.31 -77.00 120.00   66
 33  \w    -57.00 -32.00   0.50    6.50    --  -93.31  50.00-150.00   50
 34  \w    -78.00 -52.00   0.50    6.50    --  -93.31  68.00-120.00   52
 35  \w     31.00  56.00   0.50    6.50    --   94.87 -50.00  30.00   50
 36  \w     32.00  57.00   0.50    6.50    --   94.87 -50.00 -60.00   50
 37  \w     43.00  68.00   0.50    6.50    --   94.87 -68.00   0.00   50
 38  \w     27.00 103.00   0.50    6.50    --   94.87 -96.00  60.00  152
 39  \w    105.00 130.00   0.50    6.50    --   94.87  33.00 -90.00   50
;
_diffrn_measurement_device 'four-circle diffractometer'
_diffrn_measurement_device_type 'XtaLAB Synergy, Single source at home/near, HyPix3000'
_diffrn_measurement_method '\w scans'
_diffrn_radiation_type CuK\a
_diffrn_radiation_wavelength 1.54184
_diffrn_reflns_av_R_equivalents 0.0420
_diffrn_reflns_av_unetI/netI 0.0400
_diffrn_reflns_Laue_measured_fraction_full 0.995
_diffrn_reflns_Laue_measured_fraction_max 0.985
_diffrn_reflns_limit_h_max 19
_diffrn_reflns_limit_h_min -19
_diffrn_reflns_limit_k_max 29
_diffrn_reflns_limit_k_min -23
_diffrn_reflns_limit_l_max 27
_diffrn_reflns_limit_l_min -26
_diffrn_reflns_number 55577
_diffrn_reflns_point_group_measured_fraction_full 0.995
_diffrn_reflns_point_group_measured_fraction_max 0.985
_diffrn_reflns_theta_full 67.684
_diffrn_reflns_theta_max 68.520
_diffrn_reflns_theta_min 3.256
_exptl_absorpt_coefficient_mu 3.643
_exptl_absorpt_correction_T_max 1.000
_exptl_absorpt_correction_T_min 0.597
_exptl_absorpt_correction_type gaussian
_exptl_absorpt_process_details
;
CrysAlisPro 1.171.42.57a (Rigaku Oxford Diffraction, 2022)
Numerical absorption correction based on gaussian integration over
a multifaceted crystal model
Empirical absorption correction using spherical harmonics,
implemented in SCALE3 ABSPACK scaling algorithm.
;
_exptl_crystal_colour violet
_exptl_crystal_colour_primary violet
_exptl_crystal_density_diffrn 1.434
_exptl_crystal_description irregular
_exptl_crystal_F_000 4044
_exptl_crystal_size_max 0.25
_exptl_crystal_size_mid 0.11
_exptl_crystal_size_min 0.1
_refine_diff_density_max 0.876
_refine_diff_density_min -0.646
_refine_diff_density_rms 0.070
_refine_ls_extinction_method none
_refine_ls_goodness_of_fit_ref 1.032
_refine_ls_hydrogen_treatment constr
_refine_ls_matrix_type full
_refine_ls_number_parameters 1051
_refine_ls_number_reflns 16531
_refine_ls_number_restraints 15
_refine_ls_restrained_S_all 1.037
_refine_ls_R_factor_all 0.0798
_refine_ls_R_factor_gt 0.0660
_refine_ls_shift/su_max 0.001
_refine_ls_shift/su_mean 0.000
_refine_ls_structure_factor_coef Fsqd
_refine_ls_weighting_details 'w=1/[\s^2^(Fo^2^)+(0.0698P)^2^+19.6669P] where P=(Fo^2^+2Fc^2^)/3'
_refine_ls_weighting_scheme calc
_refine_ls_wR_factor_gt 0.1630
_refine_ls_wR_factor_ref 0.1715
_reflns_Friedel_coverage 0.000
_reflns_number_gt 13218
_reflns_number_total 16531
_reflns_threshold_expression 'I > 2\s(I)'
_cod_data_source_file d4dt03137g3.cif
_cod_data_source_block 2
_cod_depositor_comments 'Adding full bibliography for 7718132--7718135.cif.'
_cod_original_formula_sum 'C92.50 H83 Cl7 Cu2 N8 O10 P4'
_cod_database_code 7718133
_shelx_shelxl_version_number 2014/7
_shelx_space_group_comment
;
The symmetry employed for this shelxl refinement is uniquely defined
by the following loop, which should always be used as a source of
symmetry information in preference to the above space-group names.
They are only intended as comments.
;
_shelx_estimated_absorpt_t_max 0.712
_shelx_estimated_absorpt_t_min 0.463
_olex2_refinement_description
;
1. Fixed Uiso
 At 1.2 times of:
  All C(H) groups
 At 1.5 times of:
  All C(H,H,H) groups
2. Restrained distances
 Cl2-O9 \\sim Cl2-O8A \\sim Cl2-O7 \\sim Cl2-O7A \\sim Cl2-O10 \\sim Cl2-O10A
 with sigma of 0.02
3. Uiso/Uaniso restraints and constraints
Uanis(O10) = Uanis(O7)
Uanis(O8A) = Uanis(O8) = Uanis(O10A) = Uanis(O7) = Uanis(O7A) = Uanis(O10)
4. Others
 Sof(O7A)=Sof(O10A)=Sof(O8A)=1-FVAR(1)
 Sof(O8)=Sof(O7)=Sof(O10)=FVAR(1)
5.a Aromatic/amide H refined with riding coordinates:
 C2(H2), C3(H3), C4(H4), C5(H5), C6(H6), C8(H8), C9(H9), C10(H10), C11(H11),
 C12(H12), C14(H14), C15(H15), C16(H16), C24(H24), C25(H25), C26(H26), C29(H29),
  C30(H30), C31(H31), C32(H32), C33(H33), C35(H35), C36(H36), C37(H37),
 C38(H38), C39(H39), C42(H42), C49(H49), C53(H53), C54(H54), C55(H55), C56(H56),
  C57(H57), C59(H59), C60(H60), C61(H61), C62(H62), C63(H63), C65(H65),
 C66(H66), C67(H67), C74(H74), C75(H75), C76(H76), C80(H80), C81(H81), C82(H82),
  C83(H83), C84(H84), C86(H86), C87(H87), C88(H88), C89(H89), C90(H90)
5.b Idealised Me refined as rotating group:
 C20(H20A,H20B,H20C), C21(H21A,H21B,H21C), C40(H40A,H40B,H40C), C44(H44A,H44B,
 H44C), C48(H48A,H48B,H48C), C51(H51A,H51B,H51C), C71(H71A,H71B,H71C), C72(H72A,
 H72B,H72C)
;
_smtbx_masks_special_details
;
A solvent mask was calculated and 384 electrons were 
found in a volume of 1424\%A^3^ in 1 void per unit cell. 
This is consistent with the presence of 
2.5[CH2Cl2] per Asymmetric Unit 
which account for 360 electrons 
per unit cell.
;
_olex2_submission_special_instructions 'No special instructions were received'
_oxdiff_exptl_absorpt_empirical_details
;
Empirical correction (ABSPACK) includes:
- Absorption correction using spherical harmonics
- Frame scaling
;

loop_
_space_group_symop_operation_xyz
'x, y, z'
'-x+1/2, y+1/2, -z+1/2'
'-x, -y, -z'
'x-1/2, -y-1/2, z-1/2'

loop_
_atom_site_label
_atom_site_type_symbol
_atom_site_fract_x
_atom_site_fract_y
_atom_site_fract_z
_atom_site_U_iso_or_equiv
_atom_site_adp_type
_atom_site_occupancy
_atom_site_site_symmetry_order
_atom_site_calc_flag
_atom_site_refinement_flags_posn
_atom_site_refinement_flags_adp
_atom_site_refinement_flags_occupancy
_atom_site_disorder_assembly
_atom_site_disorder_group
Cu1 Cu 0.40571(3) 0.29628(2) 0.52805(2) 0.03325(14) Uani 1 1 d . . . . .
Cu2 Cu 0.74744(3) 0.19067(2) 0.44748(2) 0.03624(15) Uani 1 1 d . . . . .
P1 P 0.27559(6) 0.27182(4) 0.50942(4) 0.0332(2) Uani 1 1 d . . . . .
P2 P 0.43811(6) 0.38370(4) 0.50800(4) 0.0359(2) Uani 1 1 d . . . . .
P3 P 0.87814(6) 0.21491(4) 0.46592(4) 0.0349(2) Uani 1 1 d . . . . .
P4 P 0.70777(6) 0.10342(4) 0.46421(5) 0.0448(3) Uani 1 1 d . . . . .
O1 O 0.27707(15) 0.38822(10) 0.53743(11) 0.0340(6) Uani 1 1 d . . . . .
O2 O 0.87171(15) 0.09812(10) 0.43616(11) 0.0373(6) Uani 1 1 d . . . . .
N1 N 0.47850(19) 0.28193(13) 0.60747(14) 0.0367(7) Uani 1 1 d . . . . .
N2 N 0.50004(18) 0.25657(12) 0.49945(14) 0.0344(7) Uani 1 1 d . . . . .
N3 N 0.67646(19) 0.20792(14) 0.36777(14) 0.0382(7) Uani 1 1 d . . . . .
N4 N 0.65194(18) 0.23044(12) 0.47536(13) 0.0335(7) Uani 1 1 d . . . . .
N5 N 0.51064(18) 0.24918(12) 0.44314(14) 0.0338(7) Uani 1 1 d . . . . .
N6 N 0.55343(19) 0.26002(13) 0.59916(14) 0.0359(7) Uani 1 1 d . . . . .
N7 N 0.64109(18) 0.23783(12) 0.53134(13) 0.0336(7) Uani 1 1 d . . . . .
N8 N 0.59914(19) 0.22587(14) 0.37606(14) 0.0382(7) Uani 1 1 d . . . . .
C1 C 0.2521(2) 0.20037(16) 0.52074(18) 0.0394(9) Uani 1 1 d . . . . .
C01Q C 0.5469(3) 0.2261(2) 0.32265(18) 0.0483(11) Uani 1 1 d . . . . .
C2 C 0.2897(4) 0.1762(2) 0.5721(2) 0.0734(18) Uani 1 1 d . . . . .
H2 H 0.3295 0.1959 0.5980 0.088 Uiso 1 1 calc R U . . .
C3 C 0.2701(4) 0.1236(2) 0.5862(3) 0.090(2) Uani 1 1 d . . . . .
H3 H 0.2953 0.1076 0.6222 0.108 Uiso 1 1 calc R U . . .
C4 C 0.2135(3) 0.09413(18) 0.5479(2) 0.0557(12) Uani 1 1 d . . . . .
H4 H 0.1999 0.0579 0.5575 0.067 Uiso 1 1 calc R U . . .
C5 C 0.1774(3) 0.11769(17) 0.4961(2) 0.0482(10) Uani 1 1 d . . . . .
H5 H 0.1392 0.0975 0.4695 0.058 Uiso 1 1 calc R U . . .
C6 C 0.1964(2) 0.17057(16) 0.48257(19) 0.0433(10) Uani 1 1 d . . . . .
H6 H 0.1709 0.1866 0.4467 0.052 Uiso 1 1 calc R U . . .
C7 C 0.2313(2) 0.28633(16) 0.43335(17) 0.0369(8) Uani 1 1 d . . . . .
C8 C 0.2620(2) 0.25815(18) 0.38815(18) 0.0423(9) Uani 1 1 d . . . . .
H8 H 0.3038 0.2316 0.3978 0.051 Uiso 1 1 calc R U . . .
C9 C 0.2323(3) 0.2684(2) 0.32936(19) 0.0505(11) Uani 1 1 d . . . . .
H9 H 0.2527 0.2485 0.2988 0.061 Uiso 1 1 calc R U . . .
C10 C 0.1724(3) 0.3082(2) 0.31513(19) 0.0519(11) Uani 1 1 d . . . . .
H10 H 0.1525 0.3159 0.2748 0.062 Uiso 1 1 calc R U . . .
C11 C 0.1426(3) 0.3359(2) 0.3593(2) 0.0559(12) Uani 1 1 d . . . . .
H11 H 0.1016 0.3629 0.3495 0.067 Uiso 1 1 calc R U . . .
C12 C 0.1711(3) 0.32525(19) 0.41847(19) 0.0474(10) Uani 1 1 d . . . . .
H12 H 0.1493 0.3447 0.4488 0.057 Uiso 1 1 calc R U . . .
C13 C 0.2099(2) 0.30633(16) 0.55581(16) 0.0364(8) Uani 1 1 d . . . . .
C14 C 0.1521(2) 0.27972(17) 0.58469(17) 0.0416(9) Uani 1 1 d . . . . .
H14 H 0.1416 0.2421 0.5776 0.050 Uiso 1 1 calc R U . . .
C15 C 0.1104(3) 0.3072(2) 0.62313(19) 0.0494(11) Uani 1 1 d . . . . .
H15 H 0.0713 0.2883 0.6425 0.059 Uiso 1 1 calc R U . . .
C16 C 0.1238(3) 0.3624(2) 0.63456(18) 0.0484(11) Uani 1 1 d . . . . .
H16 H 0.0942 0.3807 0.6617 0.058 Uiso 1 1 calc R U . . .
C17 C 0.1803(2) 0.39099(17) 0.60645(17) 0.0400(9) Uani 1 1 d . . . . .
C18 C 0.2214(2) 0.36170(16) 0.56718(17) 0.0366(8) Uani 1 1 d . . . . .
C19 C 0.1986(3) 0.45201(18) 0.6129(2) 0.0472(10) Uani 1 1 d . . . . .
C20 C 0.1526(3) 0.48097(19) 0.5580(2) 0.0569(12) Uani 1 1 d . . . . .
H20A H 0.1678 0.4643 0.5220 0.085 Uiso 1 1 calc R U . . .
H20B H 0.1676 0.5197 0.5591 0.085 Uiso 1 1 calc R U . . .
H20C H 0.0933 0.4774 0.5580 0.085 Uiso 1 1 calc R U . . .
C21 C 0.1713(3) 0.4758(2) 0.6692(2) 0.0616(13) Uani 1 1 d . . . . .
H21A H 0.1117 0.4724 0.6671 0.092 Uiso 1 1 calc R U . . .
H21B H 0.1868 0.5144 0.6728 0.092 Uiso 1 1 calc R U . . .
H21C H 0.1982 0.4559 0.7039 0.092 Uiso 1 1 calc R U . . .
C22 C 0.2899(2) 0.45873(16) 0.61156(18) 0.0393(9) Uani 1 1 d . . . . .
C23 C 0.3249(2) 0.42689(15) 0.57129(16) 0.0364(8) Uani 1 1 d . . . . .
C24 C 0.3415(3) 0.49581(16) 0.64499(19) 0.0442(10) Uani 1 1 d . . . . .
H24 H 0.3205 0.5179 0.6737 0.053 Uiso 1 1 calc R U . . .
C25 C 0.4226(3) 0.50072(16) 0.63677(18) 0.0441(10) Uani 1 1 d . . . . .
H25 H 0.4568 0.5260 0.6601 0.053 Uiso 1 1 calc R U . . .
C26 C 0.4550(3) 0.46940(16) 0.59509(19) 0.0436(10) Uani 1 1 d . . . . .
H26 H 0.5106 0.4740 0.5894 0.052 Uiso 1 1 calc R U . . .
C27 C 0.4060(2) 0.43112(15) 0.56145(17) 0.0374(9) Uani 1 1 d . . . . .
C28 C 0.3946(2) 0.41027(15) 0.43614(17) 0.0371(8) Uani 1 1 d . . . . .
C29 C 0.3635(2) 0.46314(16) 0.42805(19) 0.0425(9) Uani 1 1 d . . . . .
H29 H 0.3646 0.4871 0.4609 0.051 Uiso 1 1 calc R U . . .
C30 C 0.3312(3) 0.48031(18) 0.3717(2) 0.0503(11) Uani 1 1 d . . . . .
H30 H 0.3101 0.5163 0.3662 0.060 Uiso 1 1 calc R U . . .
C31 C 0.3290(3) 0.44619(19) 0.3234(2) 0.0560(12) Uani 1 1 d . . . . .
H31 H 0.3079 0.4589 0.2848 0.067 Uiso 1 1 calc R U . . .
C32 C 0.3575(4) 0.3938(2) 0.3315(2) 0.0623(13) Uani 1 1 d . . . . .
H32 H 0.3553 0.3699 0.2985 0.075 Uiso 1 1 calc R U . . .
C33 C 0.3895(3) 0.37567(19) 0.3875(2) 0.0544(12) Uani 1 1 d . . . . .
H33 H 0.4081 0.3391 0.3928 0.065 Uiso 1 1 calc R U . . .
C34 C 0.5497(2) 0.38929(15) 0.51256(19) 0.0395(9) Uani 1 1 d . . . . .
C35 C 0.5984(2) 0.38248(16) 0.5682(2) 0.0428(9) Uani 1 1 d . . . . .
H35 H 0.5735 0.3813 0.6034 0.051 Uiso 1 1 calc R U . . .
C36 C 0.6825(3) 0.37751(17) 0.5713(2) 0.0481(10) Uani 1 1 d . . . . .
H36 H 0.7152 0.3734 0.6088 0.058 Uiso 1 1 calc R U . . .
C37 C 0.7199(3) 0.37841(19) 0.5207(2) 0.0560(12) Uani 1 1 d . . . . .
H37 H 0.7778 0.3750 0.5234 0.067 Uiso 1 1 calc R U . . .
C38 C 0.6721(3) 0.38437(19) 0.4657(2) 0.0550(11) Uani 1 1 d . . . . .
H38 H 0.6973 0.3846 0.4307 0.066 Uiso 1 1 calc R U . . .
C39 C 0.5879(3) 0.38997(17) 0.4620(2) 0.0468(10) Uani 1 1 d . . . . .
H39 H 0.5558 0.3943 0.4242 0.056 Uiso 1 1 calc R U . . .
C40 C 0.4171(3) 0.3226(2) 0.6885(2) 0.0599(13) Uani 1 1 d . . . . .
H40A H 0.4247 0.3622 0.6882 0.090 Uiso 1 1 calc R U . . .
H40B H 0.4163 0.3103 0.7293 0.090 Uiso 1 1 calc R U . . .
H40C H 0.3651 0.3131 0.6643 0.090 Uiso 1 1 calc R U . . .
C41 C 0.4859(3) 0.29576(18) 0.66390(18) 0.0448(10) Uani 1 1 d . . . . .
C42 C 0.5650(3) 0.2820(2) 0.69250(19) 0.0537(12) Uani 1 1 d . . . . .
H42 H 0.5851 0.2874 0.7333 0.064 Uiso 1 1 calc R U . . .
C43 C 0.6071(2) 0.25983(19) 0.65154(17) 0.0439(10) Uani 1 1 d . . . . .
C44 C 0.6922(3) 0.2381(2) 0.65739(19) 0.0574(13) Uani 1 1 d . . . . .
H44A H 0.6908 0.1999 0.6448 0.086 Uiso 1 1 calc R U . . .
H44B H 0.7176 0.2408 0.6988 0.086 Uiso 1 1 calc R U . . .
H44C H 0.7242 0.2594 0.6324 0.086 Uiso 1 1 calc R U . . .
C45 C 0.5667(2) 0.25010(14) 0.54134(16) 0.0323(8) Uani 1 1 d . . . . .
C46 C 0.5856(2) 0.23591(14) 0.43316(16) 0.0321(8) Uani 1 1 d . . . . .
C48 C 0.4591(3) 0.2431(3) 0.3156(2) 0.0654(15) Uani 1 1 d . . . . .
H48A H 0.4307 0.2230 0.3439 0.098 Uiso 1 1 calc R U . . .
H48B H 0.4332 0.2351 0.2751 0.098 Uiso 1 1 calc R U . . .
H48C H 0.4558 0.2823 0.3232 0.098 Uiso 1 1 calc R U . . .
C49 C 0.5929(3) 0.2090(2) 0.2819(2) 0.0603(14) Uani 1 1 d . . . . .
H49 H 0.5749 0.2050 0.2407 0.072 Uiso 1 1 calc R U . . .
C50 C 0.6727(3) 0.1979(2) 0.31109(19) 0.0490(11) Uani 1 1 d . . . . .
C51 C 0.7463(3) 0.1797(3) 0.2858(2) 0.0670(15) Uani 1 1 d . . . . .
H51A H 0.7942 0.1807 0.3166 0.100 Uiso 1 1 calc R U . . .
H51B H 0.7555 0.2039 0.2531 0.100 Uiso 1 1 calc R U . . .
H51C H 0.7378 0.1423 0.2709 0.100 Uiso 1 1 calc R U . . .
C52 C 0.9212(2) 0.20351(16) 0.54282(18) 0.0387(9) Uani 1 1 d . . . . .
C53 C 0.8832(2) 0.23054(19) 0.58554(19) 0.0480(10) Uani 1 1 d . . . . .
H53 H 0.8386 0.2545 0.5736 0.058 Uiso 1 1 calc R U . . .
C54 C 0.9106(3) 0.2225(2) 0.64559(19) 0.0522(11) Uani 1 1 d . . . . .
H54 H 0.8840 0.2404 0.6746 0.063 Uiso 1 1 calc R U . . .
C55 C 0.9766(3) 0.1883(2) 0.6630(2) 0.0511(11) Uani 1 1 d . . . . .
H55 H 0.9955 0.1830 0.7039 0.061 Uiso 1 1 calc R U . . .
C56 C 1.0145(3) 0.16215(18) 0.62090(19) 0.0470(10) Uani 1 1 d . . . . .
H56 H 1.0598 0.1389 0.6331 0.056 Uiso 1 1 calc R U . . .
C57 C 0.9876(2) 0.16912(16) 0.56084(19) 0.0416(9) Uani 1 1 d . . . . .
H57 H 1.0142 0.1506 0.5322 0.050 Uiso 1 1 calc R U . . .
C58 C 0.9021(2) 0.28644(16) 0.45406(18) 0.0391(9) Uani 1 1 d . . . . .
C59 C 0.8570(3) 0.31388(17) 0.4076(2) 0.0511(11) Uani 1 1 d . . . . .
H59 H 0.8117 0.2965 0.3846 0.061 Uiso 1 1 calc R U . . .
C60 C 0.8779(3) 0.36658(19) 0.3945(3) 0.0628(14) Uani 1 1 d . . . . .
H60 H 0.8473 0.3852 0.3621 0.075 Uiso 1 1 calc R U . . .
C61 C 0.9429(3) 0.39229(18) 0.4283(2) 0.0579(13) Uani 1 1 d . . . . .
H61 H 0.9581 0.4282 0.4185 0.069 Uiso 1 1 calc R U . . .
C62 C 0.9858(3) 0.36580(17) 0.4763(2) 0.0528(12) Uani 1 1 d . . . . .
H62 H 1.0287 0.3842 0.5008 0.063 Uiso 1 1 calc R U . . .
C63 C 0.9668(2) 0.31297(17) 0.4888(2) 0.0439(10) Uani 1 1 d . . . . .
H63 H 0.9977 0.2945 0.5212 0.053 Uiso 1 1 calc R U . . .
C64 C 0.9450(2) 0.17905(15) 0.42061(17) 0.0366(9) Uani 1 1 d . . . . .
C65 C 1.0047(2) 0.20563(17) 0.39393(17) 0.0393(9) Uani 1 1 d . . . . .
H65 H 1.0161 0.2431 0.4020 0.047 Uiso 1 1 calc R U . . .
C66 C 1.0478(2) 0.17729(18) 0.35549(18) 0.0430(9) Uani 1 1 d . . . . .
H66 H 1.0893 0.1955 0.3379 0.052 Uiso 1 1 calc R U . . .
C67 C 1.0313(2) 0.12263(17) 0.34215(18) 0.0423(9) Uani 1 1 d . . . . .
H67 H 1.0608 0.1042 0.3151 0.051 Uiso 1 1 calc R U . . .
C68 C 0.9719(2) 0.09505(16) 0.36836(17) 0.0400(9) Uani 1 1 d . . . . .
C69 C 0.9309(2) 0.12402(16) 0.40817(17) 0.0383(9) Uani 1 1 d . . . . .
C70 C 0.9498(3) 0.03508(17) 0.35841(19) 0.0461(10) Uani 1 1 d . . . . .
C71 C 0.9763(3) 0.0137(2) 0.3010(2) 0.0575(12) Uani 1 1 d . . . . .
H71A H 0.9518 0.0363 0.2676 0.086 Uiso 1 1 calc R U . . .
H71B H 0.9579 -0.0241 0.2945 0.086 Uiso 1 1 calc R U . . .
H71C H 1.0363 0.0152 0.3039 0.086 Uiso 1 1 calc R U . . .
C72 C 0.9937(3) 0.00152(18) 0.4114(2) 0.0535(11) Uani 1 1 d . . . . .
H72A H 1.0533 0.0059 0.4135 0.080 Uiso 1 1 calc R U . . .
H72B H 0.9794 -0.0371 0.4058 0.080 Uiso 1 1 calc R U . . .
H72C H 0.9763 0.0146 0.4483 0.080 Uiso 1 1 calc R U . . .
C73 C 0.8576(3) 0.03020(16) 0.35911(18) 0.0426(9) Uani 1 1 d . . . . .
C74 C 0.8042(3) -0.00383(17) 0.32274(19) 0.0508(11) Uani 1 1 d . . . . .
H74 H 0.8246 -0.0248 0.2929 0.061 Uiso 1 1 calc R U . . .
C75 C 0.7227(3) -0.00750(18) 0.3295(2) 0.0515(11) Uani 1 1 d . . . . .
H75 H 0.6878 -0.0309 0.3042 0.062 Uiso 1 1 calc R U . . .
C76 C 0.6905(3) 0.02196(16) 0.3722(2) 0.0495(11) Uani 1 1 d . . . . .
H76 H 0.6343 0.0179 0.3769 0.059 Uiso 1 1 calc R U . . .
C77 C 0.7407(2) 0.05804(16) 0.40881(19) 0.0432(10) Uani 1 1 d . . . . .
C78 C 0.8232(3) 0.06113(16) 0.40002(18) 0.0425(10) Uani 1 1 d . . . . .
C79 C 0.7409(3) 0.06947(18) 0.5342(2) 0.0481(10) Uani 1 1 d . . . . .
C80 C 0.7833(3) 0.0982(2) 0.5813(2) 0.0593(12) Uani 1 1 d . . . . .
H80 H 0.7959 0.1356 0.5762 0.071 Uiso 1 1 calc R U . . .
C81 C 0.8076(4) 0.0736(2) 0.6354(2) 0.0676(14) Uani 1 1 d . . . . .
H81 H 0.8362 0.0941 0.6672 0.081 Uiso 1 1 calc R U . . .
C82 C 0.7903(3) 0.0193(2) 0.6431(2) 0.0631(13) Uani 1 1 d . . . . .
H82 H 0.8073 0.0021 0.6801 0.076 Uiso 1 1 calc R U . . .
C83 C 0.7478(3) -0.0100(2) 0.5964(2) 0.0618(13) Uani 1 1 d . . . . .
H83 H 0.7350 -0.0472 0.6017 0.074 Uiso 1 1 calc R U . . .
C84 C 0.7239(3) 0.01465(18) 0.5425(2) 0.0553(12) Uani 1 1 d . . . . .
H84 H 0.6957 -0.0059 0.5106 0.066 Uiso 1 1 calc R U . . .
C85 C 0.5956(3) 0.10054(18) 0.4567(3) 0.0598(14) Uani 1 1 d . . . . .
C86 C 0.5579(3) 0.1013(2) 0.5081(3) 0.0760(17) Uani 1 1 d . . . . .
H86 H 0.5900 0.0971 0.5458 0.091 Uiso 1 1 calc R U . . .
C87 C 0.4729(4) 0.1083(3) 0.5040(5) 0.110(3) Uani 1 1 d . . . . .
H87 H 0.4477 0.1099 0.5391 0.132 Uiso 1 1 calc R U . . .
C88 C 0.4255(4) 0.1128(3) 0.4492(5) 0.107(3) Uani 1 1 d . . . . .
H88 H 0.3677 0.1168 0.4465 0.128 Uiso 1 1 calc R U . . .
C89 C 0.4615(4) 0.1114(2) 0.3990(4) 0.091(2) Uani 1 1 d . . . . .
H89 H 0.4284 0.1142 0.3614 0.109 Uiso 1 1 calc R U . . .
C90 C 0.5474(3) 0.10581(19) 0.4018(3) 0.0703(16) Uani 1 1 d . . . . .
H90 H 0.5720 0.1057 0.3665 0.084 Uiso 1 1 calc R U . . .
Cl1 Cl 0.67622(8) 0.35874(5) 0.27180(6) 0.0684(4) Uani 1 1 d . . . . .
O3 O 0.6760(3) 0.33409(16) 0.32846(16) 0.0817(12) Uani 1 1 d . . . . .
O4 O 0.6009(2) 0.38759(15) 0.25441(19) 0.0843(13) Uani 1 1 d . . . . .
O5 O 0.7433(3) 0.39747(14) 0.27505(19) 0.0835(13) Uani 1 1 d . . . . .
O6 O 0.6858(3) 0.31827(16) 0.22818(18) 0.0862(13) Uani 1 1 d . . . . .
Cl2 Cl 0.74913(10) 0.38399(6) 0.76257(6) 0.0764(4) Uani 1 1 d D . . . .
O9 O 0.7721(4) 0.3417(2) 0.7269(2) 0.1168(18) Uani 1 1 d D . . . .
O8 O 0.7223(19) 0.3692(15) 0.8144(13) 0.1135(16) Uani 0.288(6) 1 d . . P A 1
O7 O 0.8320(9) 0.4063(8) 0.7799(8) 0.1135(16) Uani 0.288(6) 1 d D . P A 1
O10 O 0.7426(14) 0.4291(6) 0.7264(8) 0.1135(16) Uani 0.288(6) 1 d D . P A 1
O7A O 0.7878(6) 0.4371(3) 0.7646(4) 0.1135(16) Uani 0.712(6) 1 d D . P A 2
O10A O 0.7476(7) 0.3690(6) 0.8226(5) 0.1135(16) Uani 0.712(6) 1 d D . P A 2
O8A O 0.6651(5) 0.4061(3) 0.7395(3) 0.1135(16) Uani 0.712(6) 1 d D . P A 2

loop_
_atom_site_aniso_label
_atom_site_aniso_U_11
_atom_site_aniso_U_22
_atom_site_aniso_U_33
_atom_site_aniso_U_23
_atom_site_aniso_U_13
_atom_site_aniso_U_12
Cu1 0.0295(3) 0.0301(3) 0.0371(3) 0.0015(2) -0.0061(2) 0.0001(2)
Cu2 0.0283(3) 0.0341(3) 0.0424(3) -0.0006(2) -0.0086(2) 0.0013(2)
P1 0.0301(5) 0.0317(5) 0.0347(5) 0.0005(4) -0.0063(4) -0.0011(4)
P2 0.0332(5) 0.0296(5) 0.0425(5) 0.0033(4) -0.0029(4) -0.0015(4)
P3 0.0272(4) 0.0344(5) 0.0393(5) -0.0020(4) -0.0092(4) 0.0013(4)
P4 0.0341(5) 0.0326(5) 0.0644(7) 0.0022(5) -0.0042(5) -0.0010(4)
O1 0.0296(13) 0.0328(13) 0.0372(14) -0.0018(11) -0.0032(10) -0.0020(10)
O2 0.0359(14) 0.0331(13) 0.0392(14) -0.0024(11) -0.0077(11) -0.0014(11)
N1 0.0338(16) 0.0413(18) 0.0338(17) 0.0018(14) 0.0004(13) 0.0039(14)
N2 0.0315(16) 0.0321(16) 0.0364(17) 0.0022(13) -0.0069(13) 0.0011(12)
N3 0.0312(16) 0.0473(19) 0.0346(17) -0.0044(14) -0.0010(13) 0.0041(14)
N4 0.0264(15) 0.0358(16) 0.0349(17) 0.0022(13) -0.0079(12) 0.0005(12)
N5 0.0302(16) 0.0338(16) 0.0344(17) 0.0019(13) -0.0054(12) 0.0010(13)
N6 0.0331(16) 0.0391(17) 0.0329(17) 0.0001(13) -0.0045(13) 0.0061(13)
N7 0.0326(16) 0.0319(16) 0.0338(17) -0.0008(13) -0.0043(13) 0.0011(13)
N8 0.0302(16) 0.0482(19) 0.0332(17) 0.0009(14) -0.0057(13) 0.0049(14)
C1 0.039(2) 0.033(2) 0.043(2) 0.0005(17) -0.0054(17) -0.0007(16)
C01Q 0.038(2) 0.069(3) 0.032(2) -0.001(2) -0.0117(17) 0.010(2)
C2 0.099(4) 0.041(3) 0.064(3) 0.011(2) -0.044(3) -0.021(3)
C3 0.131(5) 0.043(3) 0.076(4) 0.026(3) -0.053(4) -0.034(3)
C4 0.064(3) 0.033(2) 0.065(3) 0.004(2) -0.007(2) -0.009(2)
C5 0.041(2) 0.039(2) 0.060(3) -0.003(2) -0.010(2) -0.0047(18)
C6 0.040(2) 0.034(2) 0.051(2) -0.0014(18) -0.0122(18) -0.0030(17)
C7 0.0317(19) 0.042(2) 0.034(2) -0.0003(16) -0.0070(15) -0.0033(16)
C8 0.034(2) 0.049(2) 0.041(2) -0.0007(18) -0.0016(17) 0.0038(17)
C9 0.049(2) 0.062(3) 0.039(2) -0.006(2) 0.0000(19) -0.001(2)
C10 0.052(3) 0.067(3) 0.032(2) 0.004(2) -0.0102(19) 0.003(2)
C11 0.052(3) 0.068(3) 0.043(2) 0.006(2) -0.007(2) 0.019(2)
C12 0.044(2) 0.056(3) 0.039(2) 0.0010(19) -0.0042(18) 0.012(2)
C13 0.0335(19) 0.039(2) 0.0329(19) 0.0003(16) -0.0095(15) -0.0044(16)
C14 0.037(2) 0.047(2) 0.038(2) -0.0017(18) -0.0054(17) -0.0154(18)
C15 0.039(2) 0.066(3) 0.042(2) -0.006(2) 0.0023(18) -0.020(2)
C16 0.039(2) 0.068(3) 0.037(2) -0.015(2) 0.0021(17) -0.012(2)
C17 0.0289(18) 0.050(2) 0.039(2) -0.0093(18) -0.0029(16) -0.0047(17)
C18 0.0269(18) 0.046(2) 0.035(2) 0.0008(17) -0.0048(15) -0.0034(16)
C19 0.039(2) 0.049(2) 0.052(3) -0.013(2) 0.0014(19) -0.0019(18)
C20 0.047(3) 0.047(3) 0.072(3) -0.008(2) -0.010(2) 0.009(2)
C21 0.052(3) 0.061(3) 0.072(3) -0.025(3) 0.009(2) -0.007(2)
C22 0.039(2) 0.033(2) 0.044(2) -0.0025(17) -0.0021(17) 0.0004(16)
C23 0.042(2) 0.0289(18) 0.035(2) 0.0000(15) -0.0088(16) -0.0033(16)
C24 0.053(3) 0.033(2) 0.044(2) -0.0080(17) -0.0016(19) -0.0019(18)
C25 0.052(2) 0.033(2) 0.044(2) -0.0037(17) -0.0057(19) -0.0060(18)
C26 0.041(2) 0.034(2) 0.052(2) 0.0058(18) -0.0051(18) -0.0043(17)
C27 0.037(2) 0.0303(19) 0.042(2) 0.0048(16) -0.0059(16) -0.0041(15)
C28 0.0336(19) 0.036(2) 0.041(2) 0.0028(16) -0.0003(16) -0.0051(15)
C29 0.041(2) 0.032(2) 0.051(2) 0.0011(18) -0.0041(18) -0.0029(17)
C30 0.051(3) 0.037(2) 0.058(3) 0.009(2) -0.009(2) -0.0014(19)
C31 0.067(3) 0.052(3) 0.043(2) 0.009(2) -0.010(2) -0.004(2)
C32 0.095(4) 0.047(3) 0.040(2) -0.001(2) -0.007(2) 0.006(3)
C33 0.074(3) 0.040(2) 0.046(3) 0.0014(19) -0.002(2) 0.008(2)
C34 0.0330(19) 0.0299(19) 0.054(2) 0.0029(17) 0.0004(17) 0.0007(15)
C35 0.039(2) 0.036(2) 0.051(2) -0.0027(18) -0.0018(18) -0.0037(17)
C36 0.038(2) 0.041(2) 0.061(3) 0.001(2) -0.008(2) -0.0022(18)
C37 0.032(2) 0.050(3) 0.083(4) -0.004(2) -0.002(2) -0.0029(19)
C38 0.045(2) 0.055(3) 0.066(3) 0.004(2) 0.013(2) -0.002(2)
C39 0.041(2) 0.042(2) 0.056(3) 0.003(2) 0.0034(19) -0.0046(18)
C40 0.045(2) 0.090(4) 0.043(2) -0.006(2) 0.001(2) 0.015(2)
C41 0.042(2) 0.055(3) 0.035(2) 0.0015(18) -0.0039(17) 0.0097(19)
C42 0.042(2) 0.084(3) 0.032(2) -0.001(2) -0.0062(18) 0.010(2)
C43 0.038(2) 0.061(3) 0.029(2) 0.0018(18) -0.0092(16) 0.0085(19)
C44 0.047(2) 0.090(4) 0.032(2) 0.000(2) -0.0102(18) 0.022(2)
C45 0.0341(19) 0.0285(18) 0.0312(19) 0.0035(14) -0.0063(15) 0.0008(14)
C46 0.0287(18) 0.0299(18) 0.035(2) 0.0005(15) -0.0060(15) 0.0008(14)
C48 0.042(2) 0.114(4) 0.035(2) -0.004(3) -0.0128(19) 0.022(3)
C49 0.042(2) 0.101(4) 0.034(2) -0.007(2) -0.0070(19) 0.017(2)
C50 0.036(2) 0.070(3) 0.038(2) -0.005(2) -0.0019(17) 0.006(2)
C51 0.040(2) 0.112(5) 0.046(3) -0.013(3) -0.002(2) 0.017(3)
C52 0.0290(19) 0.041(2) 0.041(2) -0.0024(17) -0.0117(16) -0.0035(16)
C53 0.032(2) 0.060(3) 0.049(3) -0.005(2) -0.0050(18) 0.0024(19)
C54 0.038(2) 0.077(3) 0.039(2) -0.011(2) -0.0060(18) -0.005(2)
C55 0.041(2) 0.066(3) 0.042(2) 0.002(2) -0.0130(19) -0.014(2)
C56 0.041(2) 0.045(2) 0.049(2) 0.0039(19) -0.0154(19) -0.0003(18)
C57 0.036(2) 0.035(2) 0.050(2) -0.0016(18) -0.0083(17) -0.0003(16)
C58 0.0291(18) 0.038(2) 0.047(2) -0.0050(17) -0.0065(16) 0.0046(16)
C59 0.038(2) 0.041(2) 0.066(3) 0.006(2) -0.021(2) 0.0024(18)
C60 0.046(3) 0.042(3) 0.093(4) 0.016(2) -0.015(2) 0.008(2)
C61 0.047(3) 0.031(2) 0.094(4) 0.004(2) 0.002(2) 0.0023(19)
C62 0.035(2) 0.039(2) 0.081(3) -0.015(2) -0.004(2) -0.0002(18)
C63 0.033(2) 0.042(2) 0.053(3) -0.0058(19) -0.0081(18) 0.0030(17)
C64 0.0306(18) 0.037(2) 0.037(2) 0.0015(16) -0.0141(15) 0.0039(15)
C65 0.0330(19) 0.041(2) 0.040(2) -0.0004(17) -0.0081(16) -0.0006(16)
C66 0.037(2) 0.051(2) 0.037(2) 0.0025(18) -0.0058(17) -0.0032(18)
C67 0.040(2) 0.047(2) 0.036(2) -0.0044(18) -0.0064(17) 0.0040(18)
C68 0.038(2) 0.042(2) 0.036(2) -0.0023(17) -0.0082(16) 0.0036(17)
C69 0.0324(19) 0.041(2) 0.037(2) 0.0039(17) -0.0105(16) 0.0033(16)
C70 0.052(2) 0.039(2) 0.044(2) 0.0008(18) -0.0071(19) 0.0063(19)
C71 0.066(3) 0.049(3) 0.057(3) -0.012(2) 0.004(2) -0.003(2)
C72 0.059(3) 0.041(2) 0.057(3) 0.002(2) -0.006(2) 0.013(2)
C73 0.052(2) 0.033(2) 0.038(2) 0.0020(17) -0.0079(18) 0.0005(18)
C74 0.072(3) 0.036(2) 0.039(2) -0.0018(18) -0.011(2) -0.005(2)
C75 0.058(3) 0.039(2) 0.051(3) 0.004(2) -0.018(2) -0.011(2)
C76 0.050(2) 0.032(2) 0.060(3) 0.0070(19) -0.014(2) -0.0057(18)
C77 0.041(2) 0.033(2) 0.051(2) 0.0085(17) -0.0117(18) -0.0046(17)
C78 0.046(2) 0.036(2) 0.040(2) 0.0025(17) -0.0154(18) -0.0034(17)
C79 0.043(2) 0.043(2) 0.058(3) -0.003(2) 0.007(2) 0.0046(18)
C80 0.064(3) 0.052(3) 0.060(3) -0.002(2) 0.002(2) -0.010(2)
C81 0.079(4) 0.068(3) 0.054(3) -0.005(3) 0.002(3) -0.017(3)
C82 0.070(3) 0.064(3) 0.053(3) 0.003(2) 0.001(2) 0.001(3)
C83 0.078(4) 0.047(3) 0.059(3) 0.003(2) 0.005(3) 0.006(2)
C84 0.068(3) 0.039(2) 0.057(3) -0.002(2) 0.002(2) -0.004(2)
C85 0.037(2) 0.032(2) 0.108(4) 0.001(2) 0.002(3) -0.0024(18)
C86 0.051(3) 0.053(3) 0.129(5) 0.009(3) 0.028(3) 0.001(2)
C87 0.062(4) 0.059(4) 0.219(10) -0.004(5) 0.052(5) 0.000(3)
C88 0.042(3) 0.058(4) 0.218(10) -0.007(5) 0.008(5) 0.000(3)
C89 0.046(3) 0.045(3) 0.172(7) -0.006(4) -0.018(4) -0.001(2)
C90 0.044(3) 0.038(2) 0.120(5) -0.003(3) -0.018(3) -0.003(2)
Cl1 0.0830(9) 0.0393(6) 0.0679(8) 0.0001(5) -0.0419(7) 0.0071(5)
O3 0.103(3) 0.067(2) 0.062(2) 0.0074(18) -0.038(2) 0.001(2)
O4 0.078(3) 0.056(2) 0.101(3) 0.004(2) -0.049(2) 0.0115(19)
O5 0.089(3) 0.0418(18) 0.103(3) 0.0085(19) -0.045(2) -0.0072(18)
O6 0.111(3) 0.062(2) 0.076(3) -0.018(2) -0.019(2) -0.004(2)
Cl2 0.0888(10) 0.0842(10) 0.0532(7) 0.0034(7) -0.0007(7) -0.0331(8)
O9 0.145(5) 0.123(4) 0.083(3) -0.032(3) 0.017(3) -0.011(4)
O8 0.151(5) 0.098(3) 0.092(3) 0.011(2) 0.018(3) 0.004(3)
O7 0.151(5) 0.098(3) 0.092(3) 0.011(2) 0.018(3) 0.004(3)
O10 0.151(5) 0.098(3) 0.092(3) 0.011(2) 0.018(3) 0.004(3)
O7A 0.151(5) 0.098(3) 0.092(3) 0.011(2) 0.018(3) 0.004(3)
O10A 0.151(5) 0.098(3) 0.092(3) 0.011(2) 0.018(3) 0.004(3)
O8A 0.151(5) 0.098(3) 0.092(3) 0.011(2) 0.018(3) 0.004(3)

loop_
_atom_type_symbol
_atom_type_description
_atom_type_scat_dispersion_real
_atom_type_scat_dispersion_imag
_atom_type_scat_source
C C 0.0181 0.0091 'International Tables Vol C Tables 4.2.6.8 and 6.1.1.4'
H H 0.0000 0.0000 'International Tables Vol C Tables 4.2.6.8 and 6.1.1.4'
Cl Cl 0.3639 0.7018 'International Tables Vol C Tables 4.2.6.8 and 6.1.1.4'
Cu Cu -1.9646 0.5888 'International Tables Vol C Tables 4.2.6.8 and 6.1.1.4'
N N 0.0311 0.0180 'International Tables Vol C Tables 4.2.6.8 and 6.1.1.4'
O O 0.0492 0.0322 'International Tables Vol C Tables 4.2.6.8 and 6.1.1.4'
P P 0.2955 0.4335 'International Tables Vol C Tables 4.2.6.8 and 6.1.1.4'

loop_
_exptl_crystal_face_index_h
_exptl_crystal_face_index_k
_exptl_crystal_face_index_l
_exptl_crystal_face_perp_dist
1 0 0 0.1154
1 -1 0 0.1182
1 0 -2 0.0957
0 1 0 0.0307
0 -1 0 0.0787
0 0 -1 0.0478
0 -2 1 0.0698
0 2 -1 0.0476
0 -1 1 0.0591
0 -1 2 0.0519
-1 -1 0 0.1189
-1 0 2 0.0863
-1 2 2 0.0739
-2 0 -1 0.1101
-2 -1 0 0.1217
-2 1 0 0.1095
0 0 1 0.0516
1 0 2 0.0830

loop_
_geom_angle_atom_site_label_1
_geom_angle_atom_site_label_2
_geom_angle_atom_site_label_3
_geom_angle
_geom_angle_site_symmetry_1
_geom_angle_site_symmetry_3
_geom_angle_publ_flag
P1 Cu1 P2 117.83(4) . . ?
N1 Cu1 P1 123.56(10) . . ?
N1 Cu1 P2 102.38(10) . . ?
N2 Cu1 P1 125.20(9) . . ?
N2 Cu1 P2 100.28(9) . . ?
N2 Cu1 N1 79.70(12) . . ?
P3 Cu2 P4 120.83(4) . . ?
N3 Cu2 P3 121.85(10) . . ?
N3 Cu2 P4 101.50(10) . . ?
N4 Cu2 P3 125.92(9) . . ?
N4 Cu2 P4 98.44(9) . . ?
N4 Cu2 N3 78.94(12) . . ?
C1 P1 Cu1 117.01(13) . . ?
C1 P1 C13 102.13(19) . . ?
C7 P1 Cu1 112.23(13) . . ?
C7 P1 C1 104.99(18) . . ?
C7 P1 C13 105.68(17) . . ?
C13 P1 Cu1 113.62(12) . . ?
C27 P2 Cu1 111.84(13) . . ?
C27 P2 C34 107.33(18) . . ?
C28 P2 Cu1 116.53(13) . . ?
C28 P2 C27 105.05(18) . . ?
C28 P2 C34 106.88(19) . . ?
C34 P2 Cu1 108.74(13) . . ?
C52 P3 Cu2 112.26(13) . . ?
C52 P3 C58 103.15(18) . . ?
C52 P3 C64 106.55(17) . . ?
C58 P3 Cu2 116.98(12) . . ?
C58 P3 C64 102.66(19) . . ?
C64 P3 Cu2 114.03(12) . . ?
C77 P4 Cu2 109.73(14) . . ?
C77 P4 C85 107.8(2) . . ?
C79 P4 Cu2 121.27(15) . . ?
C79 P4 C77 104.24(19) . . ?
C79 P4 C85 103.9(2) . . ?
C85 P4 Cu2 109.16(15) . . ?
C18 O1 C23 114.4(3) . . ?
C69 O2 C78 113.9(3) . . ?
N6 N1 Cu1 111.6(2) . . ?
C41 N1 Cu1 140.9(3) . . ?
C41 N1 N6 105.8(3) . . ?
N5 N2 Cu1 126.0(2) . . ?
N5 N2 C45 117.3(3) . . ?
C45 N2 Cu1 114.3(3) . . ?
N8 N3 Cu2 111.3(2) . . ?
C50 N3 Cu2 140.7(3) . . ?
C50 N3 N8 106.1(3) . . ?
N7 N4 Cu2 125.6(2) . . ?
N7 N4 C46 117.7(3) . . ?
C46 N4 Cu2 114.1(2) . . ?
C46 N5 N2 116.7(3) . . ?
N1 N6 C45 117.4(3) . . ?
C43 N6 N1 111.0(3) . . ?
C43 N6 C45 130.8(3) . . ?
C45 N7 N4 117.0(3) . . ?
N3 N8 C01Q 110.5(3) . . ?
C46 N8 N3 117.4(3) . . ?
C46 N8 C01Q 131.8(3) . . ?
C2 C1 P1 117.0(3) . . ?
C2 C1 C6 119.1(4) . . ?
C6 C1 P1 123.8(3) . . ?
N8 C01Q C48 124.6(4) . . ?
C49 C01Q N8 105.2(4) . . ?
C49 C01Q C48 130.2(4) . . ?
C1 C2 H2 119.7 . . ?
C3 C2 C1 120.5(4) . . ?
C3 C2 H2 119.7 . . ?
C2 C3 H3 120.0 . . ?
C2 C3 C4 120.0(4) . . ?
C4 C3 H3 120.0 . . ?
C3 C4 H4 120.2 . . ?
C5 C4 C3 119.5(4) . . ?
C5 C4 H4 120.2 . . ?
C4 C5 H5 119.8 . . ?
C4 C5 C6 120.3(4) . . ?
C6 C5 H5 119.8 . . ?
C1 C6 H6 119.7 . . ?
C5 C6 C1 120.5(4) . . ?
C5 C6 H6 119.7 . . ?
C8 C7 P1 118.0(3) . . ?
C12 C7 P1 123.1(3) . . ?
C12 C7 C8 118.9(4) . . ?
C7 C8 H8 119.7 . . ?
C9 C8 C7 120.6(4) . . ?
C9 C8 H8 119.7 . . ?
C8 C9 H9 120.1 . . ?
C8 C9 C10 119.8(4) . . ?
C10 C9 H9 120.1 . . ?
C9 C10 H10 120.2 . . ?
C11 C10 C9 119.7(4) . . ?
C11 C10 H10 120.2 . . ?
C10 C11 H11 119.5 . . ?
C10 C11 C12 121.0(4) . . ?
C12 C11 H11 119.5 . . ?
C7 C12 C11 120.1(4) . . ?
C7 C12 H12 120.0 . . ?
C11 C12 H12 120.0 . . ?
C14 C13 P1 123.8(3) . . ?
C18 C13 P1 119.0(3) . . ?
C18 C13 C14 117.0(4) . . ?
C13 C14 H14 119.7 . . ?
C15 C14 C13 120.6(4) . . ?
C15 C14 H14 119.7 . . ?
C14 C15 H15 119.3 . . ?
C14 C15 C16 121.4(4) . . ?
C16 C15 H15 119.3 . . ?
C15 C16 H16 119.9 . . ?
C17 C16 C15 120.2(4) . . ?
C17 C16 H16 119.9 . . ?
C16 C17 C18 116.8(4) . . ?
C16 C17 C19 125.8(4) . . ?
C18 C17 C19 117.4(4) . . ?
O1 C18 C13 116.9(4) . . ?
O1 C18 C17 119.2(3) . . ?
C13 C18 C17 123.9(4) . . ?
C17 C19 C20 107.8(3) . . ?
C17 C19 C21 112.1(4) . . ?
C21 C19 C20 109.6(4) . . ?
C22 C19 C17 106.7(3) . . ?
C22 C19 C20 108.0(4) . . ?
C22 C19 C21 112.5(3) . . ?
C19 C20 H20A 109.5 . . ?
C19 C20 H20B 109.5 . . ?
C19 C20 H20C 109.5 . . ?
H20A C20 H20B 109.5 . . ?
H20A C20 H20C 109.5 . . ?
H20B C20 H20C 109.5 . . ?
C19 C21 H21A 109.5 . . ?
C19 C21 H21B 109.5 . . ?
C19 C21 H21C 109.5 . . ?
H21A C21 H21B 109.5 . . ?
H21A C21 H21C 109.5 . . ?
H21B C21 H21C 109.5 . . ?
C23 C22 C19 117.1(3) . . ?
C23 C22 C24 116.7(4) . . ?
C24 C22 C19 126.1(4) . . ?
C22 C23 O1 119.5(3) . . ?
C27 C23 O1 116.3(3) . . ?
C27 C23 C22 124.2(3) . . ?
C22 C24 H24 119.7 . . ?
C25 C24 C22 120.6(4) . . ?
C25 C24 H24 119.7 . . ?
C24 C25 H25 119.4 . . ?
C24 C25 C26 121.2(4) . . ?
C26 C25 H25 119.4 . . ?
C25 C26 H26 119.9 . . ?
C25 C26 C27 120.1(4) . . ?
C27 C26 H26 119.9 . . ?
C23 C27 P2 115.9(3) . . ?
C23 C27 C26 117.1(4) . . ?
C26 C27 P2 126.9(3) . . ?
C29 C28 P2 122.9(3) . . ?
C33 C28 P2 118.2(3) . . ?
C33 C28 C29 118.8(4) . . ?
C28 C29 H29 120.3 . . ?
C30 C29 C28 119.4(4) . . ?
C30 C29 H29 120.3 . . ?
C29 C30 H30 119.4 . . ?
C31 C30 C29 121.2(4) . . ?
C31 C30 H30 119.4 . . ?
C30 C31 H31 120.3 . . ?
C32 C31 C30 119.4(4) . . ?
C32 C31 H31 120.3 . . ?
C31 C32 H32 119.9 . . ?
C31 C32 C33 120.2(5) . . ?
C33 C32 H32 119.9 . . ?
C28 C33 H33 119.6 . . ?
C32 C33 C28 120.8(4) . . ?
C32 C33 H33 119.6 . . ?
C35 C34 P2 118.8(3) . . ?
C39 C34 P2 121.4(3) . . ?
C39 C34 C35 118.7(4) . . ?
C34 C35 H35 120.2 . . ?
C36 C35 C34 119.6(4) . . ?
C36 C35 H35 120.2 . . ?
C35 C36 H36 119.4 . . ?
C37 C36 C35 121.2(4) . . ?
C37 C36 H36 119.4 . . ?
C36 C37 H37 120.3 . . ?
C36 C37 C38 119.3(4) . . ?
C38 C37 H37 120.3 . . ?
C37 C38 H38 119.9 . . ?
C39 C38 C37 120.2(5) . . ?
C39 C38 H38 119.9 . . ?
C34 C39 H39 119.6 . . ?
C38 C39 C34 120.9(4) . . ?
C38 C39 H39 119.6 . . ?
H40A C40 H40B 109.5 . . ?
H40A C40 H40C 109.5 . . ?
H40B C40 H40C 109.5 . . ?
C41 C40 H40A 109.5 . . ?
C41 C40 H40B 109.5 . . ?
C41 C40 H40C 109.5 . . ?
N1 C41 C40 120.8(4) . . ?
N1 C41 C42 109.9(4) . . ?
C42 C41 C40 129.3(4) . . ?
C41 C42 H42 126.1 . . ?
C43 C42 C41 107.9(4) . . ?
C43 C42 H42 126.1 . . ?
N6 C43 C44 124.0(4) . . ?
C42 C43 N6 105.5(3) . . ?
C42 C43 C44 130.5(4) . . ?
C43 C44 H44A 109.5 . . ?
C43 C44 H44B 109.5 . . ?
C43 C44 H44C 109.5 . . ?
H44A C44 H44B 109.5 . . ?
H44A C44 H44C 109.5 . . ?
H44B C44 H44C 109.5 . . ?
N2 C45 N6 115.3(3) . . ?
N7 C45 N2 125.9(3) . . ?
N7 C45 N6 118.7(3) . . ?
N4 C46 N8 115.6(3) . . ?
N5 C46 N4 125.4(3) . . ?
N5 C46 N8 119.0(3) . . ?
C01Q C48 H48A 109.5 . . ?
C01Q C48 H48B 109.5 . . ?
C01Q C48 H48C 109.5 . . ?
H48A C48 H48B 109.5 . . ?
H48A C48 H48C 109.5 . . ?
H48B C48 H48C 109.5 . . ?
C01Q C49 H49 125.9 . . ?
C01Q C49 C50 108.2(4) . . ?
C50 C49 H49 125.9 . . ?
N3 C50 C49 109.9(4) . . ?
N3 C50 C51 120.9(4) . . ?
C49 C50 C51 129.2(4) . . ?
C50 C51 H51A 109.5 . . ?
C50 C51 H51B 109.5 . . ?
C50 C51 H51C 109.5 . . ?
H51A C51 H51B 109.5 . . ?
H51A C51 H51C 109.5 . . ?
H51B C51 H51C 109.5 . . ?
C53 C52 P3 116.6(3) . . ?
C53 C52 C57 119.4(4) . . ?
C57 C52 P3 124.0(3) . . ?
C52 C53 H53 119.9 . . ?
C54 C53 C52 120.2(4) . . ?
C54 C53 H53 119.9 . . ?
C53 C54 H54 120.0 . . ?
C55 C54 C53 120.0(4) . . ?
C55 C54 H54 120.0 . . ?
C54 C55 H55 120.1 . . ?
C56 C55 C54 119.9(4) . . ?
C56 C55 H55 120.1 . . ?
C55 C56 H56 119.4 . . ?
C55 C56 C57 121.1(4) . . ?
C57 C56 H56 119.4 . . ?
C52 C57 H57 120.3 . . ?
C56 C57 C52 119.5(4) . . ?
C56 C57 H57 120.3 . . ?
C59 C58 P3 118.6(3) . . ?
C59 C58 C63 119.5(4) . . ?
C63 C58 P3 121.8(3) . . ?
C58 C59 H59 120.0 . . ?
C58 C59 C60 120.0(4) . . ?
C60 C59 H59 120.0 . . ?
C59 C60 H60 119.8 . . ?
C61 C60 C59 120.3(4) . . ?
C61 C60 H60 119.8 . . ?
C60 C61 H61 120.1 . . ?
C62 C61 C60 119.8(4) . . ?
C62 C61 H61 120.1 . . ?
C61 C62 H62 119.9 . . ?
C63 C62 C61 120.2(4) . . ?
C63 C62 H62 119.9 . . ?
C58 C63 H63 120.0 . . ?
C62 C63 C58 120.0(4) . . ?
C62 C63 H63 120.0 . . ?
C65 C64 P3 122.5(3) . . ?
C65 C64 C69 118.3(4) . . ?
C69 C64 P3 118.9(3) . . ?
C64 C65 H65 120.1 . . ?
C66 C65 C64 119.8(4) . . ?
C66 C65 H65 120.1 . . ?
C65 C66 H66 119.4 . . ?
C65 C66 C67 121.2(4) . . ?
C67 C66 H66 119.4 . . ?
C66 C67 H67 119.9 . . ?
C68 C67 C66 120.1(4) . . ?
C68 C67 H67 119.9 . . ?
C67 C68 C69 117.6(4) . . ?
C67 C68 C70 125.0(4) . . ?
C69 C68 C70 117.4(4) . . ?
O2 C69 C64 117.2(4) . . ?
O2 C69 C68 119.8(3) . . ?
C64 C69 C68 122.9(4) . . ?
C68 C70 C71 111.6(4) . . ?
C68 C70 C72 108.7(3) . . ?
C71 C70 C72 109.0(4) . . ?
C73 C70 C68 106.9(3) . . ?
C73 C70 C71 112.7(4) . . ?
C73 C70 C72 107.8(4) . . ?
C70 C71 H71A 109.5 . . ?
C70 C71 H71B 109.5 . . ?
C70 C71 H71C 109.5 . . ?
H71A C71 H71B 109.5 . . ?
H71A C71 H71C 109.5 . . ?
H71B C71 H71C 109.5 . . ?
C70 C72 H72A 109.5 . . ?
C70 C72 H72B 109.5 . . ?
C70 C72 H72C 109.5 . . ?
H72A C72 H72B 109.5 . . ?
H72A C72 H72C 109.5 . . ?
H72B C72 H72C 109.5 . . ?
C74 C73 C70 125.8(4) . . ?
C78 C73 C70 117.7(4) . . ?
C78 C73 C74 116.4(4) . . ?
C73 C74 H74 119.5 . . ?
C75 C74 C73 121.0(4) . . ?
C75 C74 H74 119.5 . . ?
C74 C75 H75 119.2 . . ?
C74 C75 C76 121.6(4) . . ?
C76 C75 H75 119.2 . . ?
C75 C76 H76 120.1 . . ?
C75 C76 C77 119.8(4) . . ?
C77 C76 H76 120.1 . . ?
C76 C77 P4 126.1(4) . . ?
C78 C77 P4 117.0(3) . . ?
C78 C77 C76 116.8(4) . . ?
O2 C78 C77 115.8(4) . . ?
C73 C78 O2 120.0(4) . . ?
C73 C78 C77 124.2(4) . . ?
C80 C79 P4 120.2(4) . . ?
C80 C79 C84 118.4(4) . . ?
C84 C79 P4 121.4(4) . . ?
C79 C80 H80 119.3 . . ?
C81 C80 C79 121.3(5) . . ?
C81 C80 H80 119.3 . . ?
C80 C81 H81 120.1 . . ?
C80 C81 C82 119.8(5) . . ?
C82 C81 H81 120.1 . . ?
C81 C82 H82 120.2 . . ?
C81 C82 C83 119.5(5) . . ?
C83 C82 H82 120.2 . . ?
C82 C83 H83 119.8 . . ?
C84 C83 C82 120.5(5) . . ?
C84 C83 H83 119.8 . . ?
C79 C84 H84 119.8 . . ?
C83 C84 C79 120.5(5) . . ?
C83 C84 H84 119.8 . . ?
C86 C85 P4 118.7(4) . . ?
C90 C85 P4 121.4(5) . . ?
C90 C85 C86 119.2(5) . . ?
C85 C86 H86 119.9 . . ?
C87 C86 C85 120.1(7) . . ?
C87 C86 H86 119.9 . . ?
C86 C87 H87 119.9 . . ?
C88 C87 C86 120.1(8) . . ?
C88 C87 H87 119.9 . . ?
C87 C88 H88 120.0 . . ?
C89 C88 C87 120.0(6) . . ?
C89 C88 H88 120.0 . . ?
C88 C89 H89 119.5 . . ?
C88 C89 C90 121.1(7) . . ?
C90 C89 H89 119.5 . . ?
C85 C90 C89 119.4(7) . . ?
C85 C90 H90 120.3 . . ?
C89 C90 H90 120.3 . . ?
O3 Cl1 O4 110.3(3) . . ?
O3 Cl1 O5 109.3(2) . . ?
O3 Cl1 O6 110.4(2) . . ?
O4 Cl1 O5 108.2(2) . . ?
O6 Cl1 O4 109.0(2) . . ?
O6 Cl1 O5 109.5(3) . . ?
O9 Cl2 O7 96.7(8) . . ?
O9 Cl2 O7A 122.1(4) . . ?
O9 Cl2 O10A 114.1(7) . . ?
O9 Cl2 O8A 111.8(4) . . ?
O8 Cl2 O9 116.7(16) . . ?
O8 Cl2 O7 105.5(14) . . ?
O8 Cl2 O10 136.4(18) . . ?
O10 Cl2 O9 104.7(9) . . ?
O10 Cl2 O7 81.5(12) . . ?
O7A Cl2 O8A 93.7(5) . . ?
O10A Cl2 O7A 105.7(6) . . ?
O10A Cl2 O8A 106.9(6) . . ?

loop_
_geom_bond_atom_site_label_1
_geom_bond_atom_site_label_2
_geom_bond_distance
_geom_bond_site_symmetry_2
_geom_bond_publ_flag
Cu1 P1 2.2072(10) . ?
Cu1 P2 2.2720(11) . ?
Cu1 N1 2.055(3) . ?
Cu1 N2 2.017(3) . ?
Cu2 P3 2.2145(10) . ?
Cu2 P4 2.2857(12) . ?
Cu2 N3 2.060(3) . ?
Cu2 N4 2.026(3) . ?
P1 C1 1.821(4) . ?
P1 C7 1.818(4) . ?
P1 C13 1.823(4) . ?
P2 C27 1.815(4) . ?
P2 C28 1.813(4) . ?
P2 C34 1.830(4) . ?
P3 C52 1.817(4) . ?
P3 C58 1.827(4) . ?
P3 C64 1.835(4) . ?
P4 C77 1.821(5) . ?
P4 C79 1.814(5) . ?
P4 C85 1.831(5) . ?
O1 C18 1.377(5) . ?
O1 C23 1.394(4) . ?
O2 C69 1.390(5) . ?
O2 C78 1.398(4) . ?
N1 N6 1.382(4) . ?
N1 C41 1.318(5) . ?
N2 N5 1.331(4) . ?
N2 C45 1.359(4) . ?
N3 N8 1.384(4) . ?
N3 C50 1.307(5) . ?
N4 N7 1.325(4) . ?
N4 C46 1.356(4) . ?
N5 C46 1.326(5) . ?
N6 C43 1.382(5) . ?
N6 C45 1.386(5) . ?
N7 C45 1.311(5) . ?
N8 C01Q 1.388(5) . ?
N8 C46 1.372(5) . ?
C1 C2 1.379(6) . ?
C1 C6 1.381(5) . ?
C01Q C48 1.489(6) . ?
C01Q C49 1.344(6) . ?
C2 H2 0.9500 . ?
C2 C3 1.379(7) . ?
C3 H3 0.9500 . ?
C3 C4 1.387(7) . ?
C4 H4 0.9500 . ?
C4 C5 1.372(6) . ?
C5 H5 0.9500 . ?
C5 C6 1.380(6) . ?
C6 H6 0.9500 . ?
C7 C8 1.392(6) . ?
C7 C12 1.384(6) . ?
C8 H8 0.9500 . ?
C8 C9 1.383(6) . ?
C9 H9 0.9500 . ?
C9 C10 1.392(6) . ?
C10 H10 0.9500 . ?
C10 C11 1.362(7) . ?
C11 H11 0.9500 . ?
C11 C12 1.389(6) . ?
C12 H12 0.9500 . ?
C13 C14 1.392(6) . ?
C13 C18 1.391(5) . ?
C14 H14 0.9500 . ?
C14 C15 1.364(6) . ?
C15 H15 0.9500 . ?
C15 C16 1.392(6) . ?
C16 H16 0.9500 . ?
C16 C17 1.390(6) . ?
C17 C18 1.394(6) . ?
C17 C19 1.530(6) . ?
C19 C20 1.541(6) . ?
C19 C21 1.533(6) . ?
C19 C22 1.516(6) . ?
C20 H20A 0.9800 . ?
C20 H20B 0.9800 . ?
C20 H20C 0.9800 . ?
C21 H21A 0.9800 . ?
C21 H21B 0.9800 . ?
C21 H21C 0.9800 . ?
C22 C23 1.390(6) . ?
C22 C24 1.396(5) . ?
C23 C27 1.388(6) . ?
C24 H24 0.9500 . ?
C24 C25 1.378(6) . ?
C25 H25 0.9500 . ?
C25 C26 1.385(6) . ?
C26 H26 0.9500 . ?
C26 C27 1.395(5) . ?
C28 C29 1.397(5) . ?
C28 C33 1.388(6) . ?
C29 H29 0.9500 . ?
C29 C30 1.384(6) . ?
C30 H30 0.9500 . ?
C30 C31 1.379(7) . ?
C31 H31 0.9500 . ?
C31 C32 1.372(7) . ?
C32 H32 0.9500 . ?
C32 C33 1.384(6) . ?
C33 H33 0.9500 . ?
C34 C35 1.412(6) . ?
C34 C39 1.387(6) . ?
C35 H35 0.9500 . ?
C35 C36 1.382(6) . ?
C36 H36 0.9500 . ?
C36 C37 1.380(7) . ?
C37 H37 0.9500 . ?
C37 C38 1.391(7) . ?
C38 H38 0.9500 . ?
C38 C39 1.383(6) . ?
C39 H39 0.9500 . ?
C40 H40A 0.9800 . ?
C40 H40B 0.9800 . ?
C40 H40C 0.9800 . ?
C40 C41 1.485(6) . ?
C41 C42 1.414(6) . ?
C42 H42 0.9500 . ?
C42 C43 1.352(6) . ?
C43 C44 1.485(6) . ?
C44 H44A 0.9800 . ?
C44 H44B 0.9800 . ?
C44 H44C 0.9800 . ?
C48 H48A 0.9800 . ?
C48 H48B 0.9800 . ?
C48 H48C 0.9800 . ?
C49 H49 0.9500 . ?
C49 C50 1.413(6) . ?
C50 C51 1.481(6) . ?
C51 H51A 0.9800 . ?
C51 H51B 0.9800 . ?
C51 H51C 0.9800 . ?
C52 C53 1.395(6) . ?
C52 C57 1.396(5) . ?
C53 H53 0.9500 . ?
C53 C54 1.393(6) . ?
C54 H54 0.9500 . ?
C54 C55 1.385(7) . ?
C55 H55 0.9500 . ?
C55 C56 1.374(7) . ?
C56 H56 0.9500 . ?
C56 C57 1.388(6) . ?
C57 H57 0.9500 . ?
C58 C59 1.380(6) . ?
C58 C63 1.396(5) . ?
C59 H59 0.9500 . ?
C59 C60 1.381(6) . ?
C60 H60 0.9500 . ?
C60 C61 1.380(7) . ?
C61 H61 0.9500 . ?
C61 C62 1.378(7) . ?
C62 H62 0.9500 . ?
C62 C63 1.373(6) . ?
C63 H63 0.9500 . ?
C64 C65 1.389(6) . ?
C64 C69 1.393(5) . ?
C65 H65 0.9500 . ?
C65 C66 1.388(6) . ?
C66 H66 0.9500 . ?
C66 C67 1.393(6) . ?
C67 H67 0.9500 . ?
C67 C68 1.391(6) . ?
C68 C69 1.398(6) . ?
C68 C70 1.525(6) . ?
C70 C71 1.529(6) . ?
C70 C72 1.553(6) . ?
C70 C73 1.524(6) . ?
C71 H71A 0.9800 . ?
C71 H71B 0.9800 . ?
C71 H71C 0.9800 . ?
C72 H72A 0.9800 . ?
C72 H72B 0.9800 . ?
C72 H72C 0.9800 . ?
C73 C74 1.397(6) . ?
C73 C78 1.382(6) . ?
C74 H74 0.9500 . ?
C74 C75 1.375(7) . ?
C75 H75 0.9500 . ?
C75 C76 1.376(7) . ?
C76 H76 0.9500 . ?
C76 C77 1.403(6) . ?
C77 C78 1.402(6) . ?
C79 C80 1.387(6) . ?
C79 C84 1.392(6) . ?
C80 H80 0.9500 . ?
C80 C81 1.379(7) . ?
C81 H81 0.9500 . ?
C81 C82 1.380(7) . ?
C82 H82 0.9500 . ?
C82 C83 1.389(7) . ?
C83 H83 0.9500 . ?
C83 C84 1.376(7) . ?
C84 H84 0.9500 . ?
C85 C86 1.400(8) . ?
C85 C90 1.389(8) . ?
C86 H86 0.9500 . ?
C86 C87 1.399(8) . ?
C87 H87 0.9500 . ?
C87 C88 1.382(12) . ?
C88 H88 0.9500 . ?
C88 C89 1.359(11) . ?
C89 H89 0.9500 . ?
C89 C90 1.412(8) . ?
C90 H90 0.9500 . ?
Cl1 O3 1.426(4) . ?
Cl1 O4 1.435(4) . ?
Cl1 O5 1.450(4) . ?
Cl1 O6 1.429(4) . ?
Cl2 O9 1.402(5) . ?
Cl2 O8 1.37(3) . ?
Cl2 O7 1.472(13) . ?
Cl2 O10 1.374(12) . ?
Cl2 O7A 1.448(7) . ?
Cl2 O10A 1.419(11) . ?
Cl2 O8A 1.510(7) . ?

loop_
_geom_torsion_atom_site_label_1
_geom_torsion_atom_site_label_2
_geom_torsion_atom_site_label_3
_geom_torsion_atom_site_label_4
_geom_torsion
_geom_torsion_site_symmetry_1
_geom_torsion_site_symmetry_2
_geom_torsion_site_symmetry_3
_geom_torsion_site_symmetry_4
_geom_torsion_publ_flag
Cu1 P1 C1 C2 45.0(5) . . . . ?
Cu1 P1 C1 C6 -138.3(3) . . . . ?
Cu1 P1 C7 C8 65.2(3) . . . . ?
Cu1 P1 C7 C12 -112.4(3) . . . . ?
Cu1 P1 C13 C14 -133.3(3) . . . . ?
Cu1 P1 C13 C18 41.6(3) . . . . ?
Cu1 P2 C27 C23 -51.2(3) . . . . ?
Cu1 P2 C27 C26 126.0(3) . . . . ?
Cu1 P2 C28 C29 139.2(3) . . . . ?
Cu1 P2 C28 C33 -38.4(4) . . . . ?
Cu1 P2 C34 C35 -66.8(3) . . . . ?
Cu1 P2 C34 C39 101.2(3) . . . . ?
Cu1 N1 N6 C43 169.0(3) . . . . ?
Cu1 N1 N6 C45 -1.7(4) . . . . ?
Cu1 N1 C41 C40 15.5(7) . . . . ?
Cu1 N1 C41 C42 -163.5(4) . . . . ?
Cu1 N2 N5 C46 161.8(3) . . . . ?
Cu1 N2 C45 N6 14.2(4) . . . . ?
Cu1 N2 C45 N7 -162.8(3) . . . . ?
Cu2 P3 C52 C53 -59.0(3) . . . . ?
Cu2 P3 C52 C57 119.8(3) . . . . ?
Cu2 P3 C58 C59 -35.8(4) . . . . ?
Cu2 P3 C58 C63 147.3(3) . . . . ?
Cu2 P3 C64 C65 135.9(3) . . . . ?
Cu2 P3 C64 C69 -38.5(3) . . . . ?
Cu2 P4 C77 C76 -126.4(3) . . . . ?
Cu2 P4 C77 C78 50.6(3) . . . . ?
Cu2 P4 C79 C80 7.4(5) . . . . ?
Cu2 P4 C79 C84 -173.3(3) . . . . ?
Cu2 P4 C85 C86 -99.7(4) . . . . ?
Cu2 P4 C85 C90 70.6(4) . . . . ?
Cu2 N3 N8 C01Q -167.2(3) . . . . ?
Cu2 N3 N8 C46 8.1(4) . . . . ?
Cu2 N3 C50 C49 161.8(4) . . . . ?
Cu2 N3 C50 C51 -20.1(8) . . . . ?
Cu2 N4 N7 C45 -161.0(3) . . . . ?
Cu2 N4 C46 N5 164.3(3) . . . . ?
Cu2 N4 C46 N8 -14.7(4) . . . . ?
P1 C1 C2 C3 174.7(6) . . . . ?
P1 C1 C6 C5 -175.4(4) . . . . ?
P1 C7 C8 C9 -178.3(3) . . . . ?
P1 C7 C12 C11 177.2(4) . . . . ?
P1 C13 C14 C15 173.8(3) . . . . ?
P1 C13 C18 O1 6.3(4) . . . . ?
P1 C13 C18 C17 -173.6(3) . . . . ?
P2 C28 C29 C30 -179.9(3) . . . . ?
P2 C28 C33 C32 -179.4(4) . . . . ?
P2 C34 C35 C36 169.3(3) . . . . ?
P2 C34 C39 C38 -168.3(3) . . . . ?
P3 C52 C53 C54 177.7(3) . . . . ?
P3 C52 C57 C56 -178.3(3) . . . . ?
P3 C58 C59 C60 -174.8(4) . . . . ?
P3 C58 C63 C62 176.2(3) . . . . ?
P3 C64 C65 C66 -173.7(3) . . . . ?
P3 C64 C69 O2 -6.4(4) . . . . ?
P3 C64 C69 C68 172.0(3) . . . . ?
P4 C77 C78 O2 1.5(5) . . . . ?
P4 C77 C78 C73 -178.9(3) . . . . ?
P4 C79 C80 C81 178.6(4) . . . . ?
P4 C79 C84 C83 -178.3(4) . . . . ?
P4 C85 C86 C87 169.4(4) . . . . ?
P4 C85 C90 C89 -170.8(4) . . . . ?
O1 C23 C27 P2 -2.3(4) . . . . ?
O1 C23 C27 C26 -179.7(3) . . . . ?
N1 N6 C43 C42 -0.2(5) . . . . ?
N1 N6 C43 C44 179.1(4) . . . . ?
N1 N6 C45 N2 -8.2(5) . . . . ?
N1 N6 C45 N7 169.0(3) . . . . ?
N1 C41 C42 C43 0.9(6) . . . . ?
N2 N5 C46 N4 -1.4(5) . . . . ?
N2 N5 C46 N8 177.6(3) . . . . ?
N3 N8 C01Q C48 179.9(5) . . . . ?
N3 N8 C01Q C49 -0.8(5) . . . . ?
N3 N8 C46 N4 4.1(5) . . . . ?
N3 N8 C46 N5 -175.0(3) . . . . ?
N4 N7 C45 N2 -0.9(5) . . . . ?
N4 N7 C45 N6 -177.8(3) . . . . ?
N5 N2 C45 N6 177.9(3) . . . . ?
N5 N2 C45 N7 0.9(5) . . . . ?
N6 N1 C41 C40 178.0(4) . . . . ?
N6 N1 C41 C42 -1.0(5) . . . . ?
N7 N4 C46 N5 1.4(5) . . . . ?
N7 N4 C46 N8 -177.6(3) . . . . ?
N8 N3 C50 C49 -0.3(5) . . . . ?
N8 N3 C50 C51 177.8(5) . . . . ?
N8 C01Q C49 C50 0.6(6) . . . . ?
C1 P1 C7 C8 -62.9(4) . . . . ?
C1 P1 C7 C12 119.5(4) . . . . ?
C1 P1 C13 C14 -6.4(3) . . . . ?
C1 P1 C13 C18 168.6(3) . . . . ?
C1 C2 C3 C4 1.6(11) . . . . ?
C01Q N8 C46 N4 178.2(4) . . . . ?
C01Q N8 C46 N5 -0.9(6) . . . . ?
C01Q C49 C50 N3 -0.2(6) . . . . ?
C01Q C49 C50 C51 -178.1(6) . . . . ?
C2 C1 C6 C5 1.2(7) . . . . ?
C2 C3 C4 C5 0.0(10) . . . . ?
C3 C4 C5 C6 -0.9(8) . . . . ?
C4 C5 C6 C1 0.3(7) . . . . ?
C6 C1 C2 C3 -2.1(9) . . . . ?
C7 P1 C1 C2 170.2(4) . . . . ?
C7 P1 C1 C6 -13.1(4) . . . . ?
C7 P1 C13 C14 103.2(3) . . . . ?
C7 P1 C13 C18 -81.9(3) . . . . ?
C7 C8 C9 C10 1.4(7) . . . . ?
C8 C7 C12 C11 -0.4(7) . . . . ?
C8 C9 C10 C11 -1.2(7) . . . . ?
C9 C10 C11 C12 0.2(8) . . . . ?
C10 C11 C12 C7 0.6(8) . . . . ?
C12 C7 C8 C9 -0.6(6) . . . . ?
C13 P1 C1 C2 -79.7(4) . . . . ?
C13 P1 C1 C6 97.0(4) . . . . ?
C13 P1 C7 C8 -170.4(3) . . . . ?
C13 P1 C7 C12 12.0(4) . . . . ?
C13 C14 C15 C16 0.2(6) . . . . ?
C14 C13 C18 O1 -178.4(3) . . . . ?
C14 C13 C18 C17 1.7(5) . . . . ?
C14 C15 C16 C17 0.4(7) . . . . ?
C15 C16 C17 C18 0.1(6) . . . . ?
C15 C16 C17 C19 177.4(4) . . . . ?
C16 C17 C18 O1 179.0(3) . . . . ?
C16 C17 C18 C13 -1.1(6) . . . . ?
C16 C17 C19 C20 -100.7(5) . . . . ?
C16 C17 C19 C21 20.0(6) . . . . ?
C16 C17 C19 C22 143.5(4) . . . . ?
C17 C19 C22 C23 40.4(5) . . . . ?
C17 C19 C22 C24 -143.0(4) . . . . ?
C18 O1 C23 C22 -37.5(5) . . . . ?
C18 O1 C23 C27 143.1(3) . . . . ?
C18 C13 C14 C15 -1.2(6) . . . . ?
C18 C17 C19 C20 76.6(4) . . . . ?
C18 C17 C19 C21 -162.7(4) . . . . ?
C18 C17 C19 C22 -39.2(5) . . . . ?
C19 C17 C18 O1 1.5(5) . . . . ?
C19 C17 C18 C13 -178.7(3) . . . . ?
C19 C22 C23 O1 -4.4(5) . . . . ?
C19 C22 C23 C27 174.9(4) . . . . ?
C19 C22 C24 C25 -175.3(4) . . . . ?
C20 C19 C22 C23 -75.3(5) . . . . ?
C20 C19 C22 C24 101.4(5) . . . . ?
C21 C19 C22 C23 163.6(4) . . . . ?
C21 C19 C22 C24 -19.7(6) . . . . ?
C22 C23 C27 P2 178.4(3) . . . . ?
C22 C23 C27 C26 1.0(6) . . . . ?
C22 C24 C25 C26 0.4(6) . . . . ?
C23 O1 C18 C13 -141.1(3) . . . . ?
C23 O1 C18 C17 38.7(4) . . . . ?
C23 C22 C24 C25 1.4(6) . . . . ?
C24 C22 C23 O1 178.6(3) . . . . ?
C24 C22 C23 C27 -2.1(6) . . . . ?
C24 C25 C26 C27 -1.5(6) . . . . ?
C25 C26 C27 P2 -176.2(3) . . . . ?
C25 C26 C27 C23 0.9(6) . . . . ?
C27 P2 C28 C29 14.8(4) . . . . ?
C27 P2 C28 C33 -162.8(3) . . . . ?
C27 P2 C34 C35 54.4(3) . . . . ?
C27 P2 C34 C39 -137.7(3) . . . . ?
C28 P2 C27 C23 76.1(3) . . . . ?
C28 P2 C27 C26 -106.7(4) . . . . ?
C28 P2 C34 C35 166.6(3) . . . . ?
C28 P2 C34 C39 -25.4(4) . . . . ?
C28 C29 C30 C31 0.1(7) . . . . ?
C29 C28 C33 C32 2.9(7) . . . . ?
C29 C30 C31 C32 1.7(8) . . . . ?
C30 C31 C32 C33 -1.1(8) . . . . ?
C31 C32 C33 C28 -1.2(8) . . . . ?
C33 C28 C29 C30 -2.3(6) . . . . ?
C34 P2 C27 C23 -170.3(3) . . . . ?
C34 P2 C27 C26 6.8(4) . . . . ?
C34 P2 C28 C29 -99.0(4) . . . . ?
C34 P2 C28 C33 83.4(4) . . . . ?
C34 C35 C36 C37 -0.8(6) . . . . ?
C35 C34 C39 C38 -0.3(6) . . . . ?
C35 C36 C37 C38 -0.1(7) . . . . ?
C36 C37 C38 C39 0.7(7) . . . . ?
C37 C38 C39 C34 -0.5(7) . . . . ?
C39 C34 C35 C36 1.0(6) . . . . ?
C40 C41 C42 C43 -177.9(5) . . . . ?
C41 N1 N6 C43 0.8(4) . . . . ?
C41 N1 N6 C45 -169.9(3) . . . . ?
C41 C42 C43 N6 -0.4(5) . . . . ?
C41 C42 C43 C44 -179.6(5) . . . . ?
C43 N6 C45 N2 -176.6(4) . . . . ?
C43 N6 C45 N7 0.6(6) . . . . ?
C45 N2 N5 C46 0.3(5) . . . . ?
C45 N6 C43 C42 168.8(4) . . . . ?
C45 N6 C43 C44 -11.9(7) . . . . ?
C46 N4 N7 C45 -0.2(5) . . . . ?
C46 N8 C01Q C48 5.5(8) . . . . ?
C46 N8 C01Q C49 -175.2(4) . . . . ?
C48 C01Q C49 C50 179.8(5) . . . . ?
C50 N3 N8 C01Q 0.7(5) . . . . ?
C50 N3 N8 C46 176.0(4) . . . . ?
C52 P3 C58 C59 -159.5(4) . . . . ?
C52 P3 C58 C63 23.6(4) . . . . ?
C52 P3 C64 C65 -99.7(3) . . . . ?
C52 P3 C64 C69 85.9(3) . . . . ?
C52 C53 C54 C55 1.1(7) . . . . ?
C53 C52 C57 C56 0.3(6) . . . . ?
C53 C54 C55 C56 -0.4(7) . . . . ?
C54 C55 C56 C57 -0.3(7) . . . . ?
C55 C56 C57 C52 0.3(6) . . . . ?
C57 C52 C53 C54 -1.1(6) . . . . ?
C58 P3 C52 C53 67.8(4) . . . . ?
C58 P3 C52 C57 -113.4(4) . . . . ?
C58 P3 C64 C65 8.3(3) . . . . ?
C58 P3 C64 C69 -166.0(3) . . . . ?
C58 C59 C60 C61 -0.9(8) . . . . ?
C59 C58 C63 C62 -0.7(7) . . . . ?
C59 C60 C61 C62 -1.8(8) . . . . ?
C60 C61 C62 C63 3.3(8) . . . . ?
C61 C62 C63 C58 -2.0(7) . . . . ?
C63 C58 C59 C60 2.2(7) . . . . ?
C64 P3 C52 C53 175.6(3) . . . . ?
C64 P3 C52 C57 -5.7(4) . . . . ?
C64 P3 C58 C59 89.8(4) . . . . ?
C64 P3 C58 C63 -87.0(4) . . . . ?
C64 C65 C66 C67 1.1(6) . . . . ?
C65 C64 C69 O2 179.0(3) . . . . ?
C65 C64 C69 C68 -2.6(5) . . . . ?
C65 C66 C67 C68 -1.3(6) . . . . ?
C66 C67 C68 C69 -0.5(5) . . . . ?
C66 C67 C68 C70 -178.5(4) . . . . ?
C67 C68 C69 O2 -179.1(3) . . . . ?
C67 C68 C69 C64 2.5(5) . . . . ?
C67 C68 C70 C71 -20.7(5) . . . . ?
C67 C68 C70 C72 99.5(5) . . . . ?
C67 C68 C70 C73 -144.3(4) . . . . ?
C68 C70 C73 C74 142.0(4) . . . . ?
C68 C70 C73 C78 -39.4(5) . . . . ?
C69 O2 C78 C73 36.1(5) . . . . ?
C69 O2 C78 C77 -144.3(3) . . . . ?
C69 C64 C65 C66 0.7(5) . . . . ?
C69 C68 C70 C71 161.3(4) . . . . ?
C69 C68 C70 C72 -78.5(4) . . . . ?
C69 C68 C70 C73 37.6(4) . . . . ?
C70 C68 C69 O2 -0.9(5) . . . . ?
C70 C68 C69 C64 -179.3(3) . . . . ?
C70 C73 C74 C75 176.0(4) . . . . ?
C70 C73 C78 O2 4.3(5) . . . . ?
C70 C73 C78 C77 -175.2(4) . . . . ?
C71 C70 C73 C74 19.1(6) . . . . ?
C71 C70 C73 C78 -162.4(4) . . . . ?
C72 C70 C73 C74 -101.2(5) . . . . ?
C72 C70 C73 C78 77.3(4) . . . . ?
C73 C74 C75 C76 -0.1(7) . . . . ?
C74 C73 C78 O2 -177.0(3) . . . . ?
C74 C73 C78 C77 3.5(6) . . . . ?
C74 C75 C76 C77 2.0(6) . . . . ?
C75 C76 C77 P4 175.8(3) . . . . ?
C75 C76 C77 C78 -1.1(6) . . . . ?
C76 C77 C78 O2 178.8(3) . . . . ?
C76 C77 C78 C73 -1.7(6) . . . . ?
C77 P4 C79 C80 131.6(4) . . . . ?
C77 P4 C79 C84 -49.2(4) . . . . ?
C77 P4 C85 C86 141.2(4) . . . . ?
C77 P4 C85 C90 -48.5(4) . . . . ?
C78 O2 C69 C64 140.7(3) . . . . ?
C78 O2 C69 C68 -37.8(4) . . . . ?
C78 C73 C74 C75 -2.6(6) . . . . ?
C79 P4 C77 C76 102.3(4) . . . . ?
C79 P4 C77 C78 -80.7(3) . . . . ?
C79 P4 C85 C86 31.0(4) . . . . ?
C79 P4 C85 C90 -158.7(4) . . . . ?
C79 C80 C81 C82 0.5(9) . . . . ?
C80 C79 C84 C83 0.9(7) . . . . ?
C80 C81 C82 C83 -0.6(9) . . . . ?
C81 C82 C83 C84 0.9(8) . . . . ?
C82 C83 C84 C79 -1.1(8) . . . . ?
C84 C79 C80 C81 -0.7(8) . . . . ?
C85 P4 C77 C76 -7.6(4) . . . . ?
C85 P4 C77 C78 169.3(3) . . . . ?
C85 P4 C79 C80 -115.6(4) . . . . ?
C85 P4 C79 C84 63.6(4) . . . . ?
C85 C86 C87 C88 2.0(9) . . . . ?
C86 C85 C90 C89 -0.5(7) . . . . ?
C86 C87 C88 C89 -1.2(10) . . . . ?
C87 C88 C89 C90 -0.5(10) . . . . ?
C88 C89 C90 C85 1.4(8) . . . . ?
C90 C85 C86 C87 -1.1(8) . . . . ?

loop_
_smtbx_masks_void_nr
_smtbx_masks_void_average_x
_smtbx_masks_void_average_y
_smtbx_masks_void_average_z
_smtbx_masks_void_volume
_smtbx_masks_void_count_electrons
_smtbx_masks_void_content
1 0.032 0.464 0.269 355.7 96.4 '2.5 CH2Cl2'
2 -0.032 0.536 0.731 355.7 97.0 '2.5 CH2Cl2'
3 0.468 0.964 0.231 355.7 97.2 '2.5 CH2Cl2'
4 0.532 0.036 0.769 355.7 96.2 '2.5 CH2Cl2'
